data_2013224
loop_
_publ_author_name
'Spina, Laurent'
'Tillard, Monique'
'Belin, Claude'

_publ_section_title
;
 Li~15~Al~3~Si~6~ (Li~14.6~Al~3.4~Si~6~), a compound displaying a
 heterographite-like anionic framework
;
_journal_issue 2
_journal_name_full 'Acta Crystallographica Section C'
_journal_page_first i9
_journal_page_last i10
_journal_paper_doi 10.1107/S0108270102022680
_journal_volume 59
_journal_year 2003
_chemical_formula_moiety 'Al3.39 Li14.61 Si6.0'
_chemical_formula_sum 'Al3.39 Li14.61 Si6'
_chemical_formula_weight 361.32
_chemical_name_systematic
;
Lithium aluminium silicide (15/3/6)
;
_space_group_IT_number 176
_symmetry_cell_setting hexagonal
_symmetry_space_group_name_Hall '-P 6c'
_symmetry_space_group_name_H-M 'P 63/m'
_atom_sites_solution_primary direct
_cell_angle_alpha 90
_cell_angle_beta 90
_cell_angle_gamma 120
_cell_formula_units_Z 1
_cell_length_a 7.5490(10)
_cell_length_b 7.5490(10)
_cell_length_c 8.0970(10)
_cell_measurement_reflns_used 451
_cell_measurement_temperature 293(2)
_cell_measurement_theta_max 31
_cell_measurement_theta_min 0
_cell_volume 399.61(9)
_computing_cell_refinement CrysAlisRED
_computing_data_collection 'CrysAlisCCD (Oxford Diffraction, 2002)'
_computing_data_reduction 'CrysAlisRED (Oxford Diffraction, 2002)'
_computing_molecular_graphics 'DIAMOND (Brandenburg, 2001)'
_computing_structure_refinement 'CRYSTALS (Watkin et al., 2001)'
_computing_structure_solution 'SHELXS86 (Sheldrick, 1985)'
_diffrn_ambient_temperature 293(2)
_diffrn_measurement_device_type 'Oxford Xcalibur CCD area-detector'
_diffrn_measurement_method \w
_diffrn_radiation_monochromator graphite
_diffrn_radiation_type 'Mo K\a'
_diffrn_radiation_wavelength 0.71073
_diffrn_reflns_av_R_equivalents 0.049
_diffrn_reflns_limit_h_max 7
_diffrn_reflns_limit_h_min -10
_diffrn_reflns_limit_k_max 10
_diffrn_reflns_limit_k_min -10
_diffrn_reflns_limit_l_max 11
_diffrn_reflns_limit_l_min -11
_diffrn_reflns_number 3693
_diffrn_reflns_theta_max 31.21
_diffrn_reflns_theta_min 4.01
_diffrn_standards_decay_% 0.00
_diffrn_standards_interval_count 0
_diffrn_standards_interval_time 0
_diffrn_standards_number 0
_exptl_absorpt_coefficient_mu 0.67
_exptl_absorpt_correction_type none
_exptl_crystal_colour black
_exptl_crystal_density_diffrn 1.501
_exptl_crystal_density_meas ?
_exptl_crystal_density_method 'not measured'
_exptl_crystal_description plate
_exptl_crystal_F_000 171.90
_exptl_crystal_size_max 0.32
_exptl_crystal_size_mid 0.20
_exptl_crystal_size_min 0.12
_refine_diff_density_max 0.62
_refine_diff_density_min -1.01
_refine_ls_extinction_method none
_refine_ls_goodness_of_fit_ref 1.100
_refine_ls_hydrogen_treatment none
_refine_ls_matrix_type full
_refine_ls_number_parameters 24
_refine_ls_number_reflns 274
_refine_ls_R_factor_all 0.064
_refine_ls_R_factor_gt 0.036
_refine_ls_shift/su_max 0.001
_refine_ls_structure_factor_coef F
_refine_ls_weighting_details
;
Chebychev polynomial with 3 parameters (Carruthers & Watkin, 1979),
0.0509, 7.70, -1.98
;
_refine_ls_weighting_scheme calc
_refine_ls_wR_factor_gt 0.035
_refine_ls_wR_factor_ref 0.049
_reflns_number_gt 274
_reflns_number_total 451
_reflns_threshold_expression I>2\s(I)
_cod_data_source_file ta1397.cif
_cod_data_source_block I
_cod_depositor_comments
;
The following automatic conversions were performed:
'_symmetry_cell_setting' value 'Hexagonal' changed to 'hexagonal'
according to '/home/saulius/struct/CIF-dictionaries/cif_core.dic'
dictionary named 'cif_core.dic' version 2.4.1 from 2010-06-29.

Automatic conversion script
Id: cif_fix_enum 1527 2010-12-29 10:47:43Z saulius 

The following automatic conversions were performed:

'_symmetry_cell_setting' value 'Hexagonal' changed to 'hexagonal'
according to /home/saulius/struct/CIF-dictionaries/cif_core.dic
dictionary named 'cif_core.dic' version 2.4.1 from 2010-06-29.

Automatic conversion script
Id: cif_fix_values 1715 2011-07-08 13:25:40Z adriana 

The following automatic conversions were performed:

'_exptl_crystal_density_meas' value 'not measured' was changed to '?'
- the value is perceived as not measured.

Automatic conversion script
Id: cif_fix_values 3008 2015-01-20 13:52:24Z robertas 
;
_cod_original_formula_sum 'Al3.39 Li14.61 Si6.0'
_cod_database_code 2013224

loop_
_symmetry_equiv_pos_as_xyz
x,y,z
-x,-y,-z
x-y,x,z+1/2
-x+y,-x,-z+1/2
-y,x-y,z
y,-x+y,-z
-x,-y,z+1/2
x,y,-z+1/2
-x+y,-x,z
x-y,x,-z
y,-x+y,z+1/2
-y,x-y,-z+1/2

loop_
_atom_site_label
_atom_site_fract_x
_atom_site_fract_y
_atom_site_fract_z
_atom_site_U_iso_or_equiv
_atom_site_adp_type
_atom_site_occupancy
_atom_site_type_symbol
Si -0.00879(7) 0.66238(6) 0.2500 0.0099 Uani 1.0000 Si
Al1 -0.3333 0.3333 0.2500 0.0211 Uani 1.0000 Al
Li1 -0.0064(3) 0.6635(3) -0.0840(5) 0.0211 Uani 1.0000 Li
Al2 0.0000 1.0000 0.2500 0.0219 Uani 0.545(9) Al
Li2 0.0000 1.0000 0.2500 0.0219 Uani 0.455(9) Li
Al3 0.3333 0.6667 0.2500 0.0265 Uani 0.148(13) Al
Li3 0.3333 0.6667 0.2500 0.0265 Uani 0.852(13) Li

loop_
_atom_site_aniso_label
_atom_site_aniso_U_11
_atom_site_aniso_U_22
_atom_site_aniso_U_33
_atom_site_aniso_U_12
_atom_site_aniso_U_13
_atom_site_aniso_U_23
Si 0.0078(3) 0.0086(3) 0.0109(3) 0.00239(18) 0.0000 0.0000
Al1 0.0168(4) 0.0168(4) 0.0297(7) 0.00838(18) 0.0000 0.0000
Li1 0.0228(15) 0.0263(15) 0.0162(17) 0.0140(10) -0.0001(8) 0.0004(8)
Al2 0.0165(8) 0.0165(8) 0.0327(12) 0.0083(4) 0.0000 0.0000
Li2 0.0165(8) 0.0165(8) 0.0327(12) 0.0083(4) 0.0000 0.0000
Al3 0.018(2) 0.018(2) 0.043(3) 0.0092(11) 0.0000 0.0000
Li3 0.018(2) 0.018(2) 0.043(3) 0.0092(11) 0.0000 0.0000

loop_
_atom_type_symbol
_atom_type_scat_dispersion_real
_atom_type_scat_dispersion_imag
_atom_type_scat_source
'Al  ' 0.0560 0.0520 International_Tables_Vol_IV_Table_2.2B
'Li  ' 0.0000 0.0000 International_Tables_Vol_IV_Table_2.2B
'Si  ' 0.0720 0.0710 International_Tables_Vol_IV_Table_2.2B

loop_
_geom_angle_atom_site_label_1
_geom_angle_atom_site_label_2
_geom_angle_atom_site_label_3
_geom_angle_site_symmetry_1
_geom_angle_site_symmetry_3
_geom_angle
_geom_angle_publ_flag
Al1 Si Al2 . . 121.993(17) yes
Al1 Si Al3 . . 119.941(15) yes
Al2 Si Al3 . . 118.066(15) yes
Si Al1 Si . 4_455 120.000 n
Si Al2 Si . 4_465 120.000 n
Si Al2 Si . 5_675 120.000 n
Si Al3 Si . 4_565 120.000 n
Li1 Li1 Li1 2_565 6_455 101.2(3) yes
Li1 Li1 Li1 2_565 10_665 97.3(3) yes
Li1 Li1 Li1 6_455 10_665 99.3(2) yes
Li1 Li1 Li1 2_565 8_554 118.4(4) yes

loop_
_geom_bond_atom_site_label_1
_geom_bond_atom_site_label_2
_geom_bond_site_symmetry_1
_geom_bond_site_symmetry_2
_geom_bond_distance
_geom_bond_publ_flag
Si Al1 . . 2.4672(4) yes
Si Al/Li2 . . 2.5162(4) yes
Si Al/Li3 . . 2.5667(4) yes
Si Li1 . . 2.704(5) yes
Si Li1 . 2_565 2.855(4) yes
Si Li1 . 3_665 2.865(4) yes
Si Li1 . 6_455 2.841(4) yes
Al1 Li1 . 2_565 2.885(4) yes
Li1 Li1 . 8_554 2.688(11) yes
Li1 Li1 . 10_665 2.861(6) yes
Li1 Li1 . 2_565 2.862(8) yes
Li1 Li2 . 2_575 2.853(4) yes
Li1 Li3 . 2_565 2.821(4) yes
